data_7023331
loop_
_publ_author_name
'Gong, Yun'
'Hao, Zhi'
'Sun, Jun Liang'
'Shi, Hui-Fang'
'Jiang, Peng-Gang'
'Lin, Jian-Hua'

_publ_section_title
;
 Metal(II) complexes based on 1,4-bis(3-pyridylaminomethyl)benzene:
 structures, photoluminescence and photocatalytic properties.
;
_journal_issue 36
_journal_name_full 'Dalton transactions (Cambridge, England : 2003)'
_journal_page_first 13241
_journal_page_last 13250
_journal_paper_doi 10.1039/c3dt51188j
_journal_volume 42
_journal_year 2013
_chemical_formula_sum 'C26 H22 N4 O4 Pb'
_chemical_formula_weight 661.67
_chemical_name_systematic
;
?
;
_space_group_IT_number 11
_symmetry_cell_setting monoclinic
_symmetry_space_group_name_Hall '-P 2yb'
_symmetry_space_group_name_H-M 'P 1 21/m 1'
_atom_sites_solution_hydrogens geom
_atom_sites_solution_primary direct
_atom_sites_solution_secondary difmap
_audit_creation_method SHELXL-97
_cell_angle_alpha 90.00
_cell_angle_beta 98.9210(10)
_cell_angle_gamma 90.00
_cell_formula_units_Z 2
_cell_length_a 7.2970(6)
_cell_length_b 15.7569(16)
_cell_length_c 10.1351(11)
_cell_measurement_reflns_used 2930
_cell_measurement_temperature 298(2)
_cell_measurement_theta_max 24.7105
_cell_measurement_theta_min 2.4080
_cell_volume 1151.2(2)
_computing_cell_refinement 'Bruker SMART'
_computing_data_collection 'Bruker SMART'
_computing_data_reduction 'Bruker SAINT'
_computing_molecular_graphics 'SHELXTL (Sheldrick, 2008)'
_computing_publication_material 'publCIF (Westrip, 2010)'
_computing_structure_refinement 'SHELXTL (Sheldrick, 2008)'
_computing_structure_solution 'SHELXTL (Sheldrick, 2008)'
_diffrn_ambient_temperature 298(2)
_diffrn_measured_fraction_theta_full 0.998
_diffrn_measured_fraction_theta_max 0.998
_diffrn_measurement_device_type 'Bruker SMART APEX CCD'
_diffrn_measurement_method 'phi and omega scans'
_diffrn_radiation_monochromator graphite
_diffrn_radiation_source 'fine-focus sealed tube'
_diffrn_radiation_type MoK\a
_diffrn_radiation_wavelength 0.71073
_diffrn_reflns_av_R_equivalents 0.0524
_diffrn_reflns_av_unetI/netI 0.0485
_diffrn_reflns_limit_h_max 8
_diffrn_reflns_limit_h_min -8
_diffrn_reflns_limit_k_max 18
_diffrn_reflns_limit_k_min -18
_diffrn_reflns_limit_l_max 8
_diffrn_reflns_limit_l_min -12
_diffrn_reflns_number 6112
_diffrn_reflns_theta_full 25.01
_diffrn_reflns_theta_max 25.01
_diffrn_reflns_theta_min 2.41
_exptl_absorpt_coefficient_mu 7.370
_exptl_absorpt_correction_T_max 0.92
_exptl_absorpt_correction_T_min 0.78
_exptl_absorpt_correction_type multi-scan
_exptl_absorpt_process_details 'SADABS (Sheldrick, 1996)'
_exptl_crystal_colour colorless
_exptl_crystal_density_diffrn 1.909
_exptl_crystal_density_method 'not measured'
_exptl_crystal_description block
_exptl_crystal_F_000 640
_exptl_crystal_size_max 0.30
_exptl_crystal_size_mid 0.19
_exptl_crystal_size_min 0.14
_refine_diff_density_max 1.105
_refine_diff_density_min -1.100
_refine_diff_density_rms 0.107
_refine_ls_extinction_method none
_refine_ls_goodness_of_fit_ref 0.983
_refine_ls_hydrogen_treatment constr
_refine_ls_matrix_type full
_refine_ls_number_parameters 178
_refine_ls_number_reflns 2116
_refine_ls_number_restraints 0
_refine_ls_restrained_S_all 0.983
_refine_ls_R_factor_all 0.0326
_refine_ls_R_factor_gt 0.0263
_refine_ls_shift/su_max 0.001
_refine_ls_shift/su_mean 0.000
_refine_ls_structure_factor_coef Fsqd
_refine_ls_weighting_details 'calc w=1/[\s^2^(Fo^2^)+(0.0227P)^2^+0.0000P] where P=(Fo^2^+2Fc^2^)/3'
_refine_ls_weighting_scheme calc
_refine_ls_wR_factor_gt 0.0542
_refine_ls_wR_factor_ref 0.0559
_reflns_number_gt 1853
_reflns_number_total 2116
_reflns_threshold_expression >2sigma(I)
_cod_data_source_file c3dt51188j.txt
_cod_data_source_block 111214g
_cod_depositor_comments
;
The following automatic conversions were performed:

'_symmetry_cell_setting' value 'Monoclinic' changed to 'monoclinic'
according to /home/saulius/struct/CIF-dictionaries/cif_core.dic
dictionary named 'cif_core.dic' version 2.4.2 from 2011-04-26.

Automatic conversion script
Id: cif_fix_values 1891 2012-01-12 08:04:46Z andrius 
;
_cod_original_sg_symbol_H-M P2(1)/m
_cod_database_code 7023331

loop_
_symmetry_equiv_pos_as_xyz
'x, y, z'
'-x, y+1/2, -z'
'-x, -y, -z'
'x, -y-1/2, z'

loop_
_atom_site_label
_atom_site_type_symbol
_atom_site_fract_x
_atom_site_fract_y
_atom_site_fract_z
_atom_site_U_iso_or_equiv
_atom_site_adp_type
_atom_site_occupancy
_atom_site_symmetry_multiplicity
_atom_site_calc_flag
_atom_site_refinement_flags
Pb1 Pb 0.84126(3) 0.2500 0.49387(2) 0.03485(10) Uani 1 2 d S
N1 N 0.6648(5) -0.0846(3) 0.7130(5) 0.0527(11) Uani 1 1 d .
H1 H 0.6474 -0.1385 0.7081 0.063 Uiso 1 1 calc R
N2 N 0.7834(5) 0.0860(3) 0.4973(4) 0.0410(10) Uani 1 1 d .
O1 O 0.5800(6) 0.2500 0.6065(4) 0.0393(11) Uani 1 2 d S
O2 O 0.8375(6) 0.2500 0.7507(5) 0.0586(15) Uani 1 2 d S
O3 O 0.5798(6) 0.2500 1.3129(4) 0.0383(11) Uani 1 2 d S
O4 O 0.8367(6) 0.2500 1.2252(4) 0.0526(14) Uani 1 2 d S
C1 C 0.6653(9) 0.2500 0.7235(6) 0.0314(14) Uani 1 2 d S
C2 C 0.6649(9) 0.2500 1.2130(6) 0.0322(14) Uani 1 2 d S
C3 C 0.5559(8) 0.2500 0.8378(6) 0.0301(14) Uani 1 2 d S
C4 C 0.6472(8) 0.2500 0.9675(6) 0.0290(14) Uani 1 2 d S
H4 H 0.7762 0.2500 0.9821 0.035 Uiso 1 2 calc SR
C5 C 0.5550(8) 0.2500 1.0765(6) 0.0304(14) Uani 1 2 d S
C6 C 0.3621(8) 0.2500 1.0528(7) 0.0371(15) Uani 1 2 d S
H6 H 0.2965 0.2500 1.1245 0.044 Uiso 1 2 calc SR
C7 C 0.2676(9) 0.2500 0.9247(7) 0.0450(18) Uani 1 2 d S
H7 H 0.1386 0.2500 0.9103 0.054 Uiso 1 2 calc SR
C8 C 0.3632(9) 0.2500 0.8167(6) 0.0382(16) Uani 1 2 d S
H8 H 0.2983 0.2500 0.7301 0.046 Uiso 1 2 calc SR
C9 C 0.6479(6) -0.0423(3) 0.8358(5) 0.0489(13) Uani 1 1 d .
H9A H 0.5787 -0.0785 0.8879 0.059 Uiso 1 1 calc R
H9B H 0.5774 0.0095 0.8157 0.059 Uiso 1 1 calc R
C10 C 0.8316(6) -0.0206(3) 0.9188(5) 0.0373(11) Uani 1 1 d .
C11 C 0.8483(6) 0.0498(3) 1.0011(5) 0.0459(13) Uani 1 1 d .
H11 H 0.7454 0.0844 1.0025 0.055 Uiso 1 1 calc R
C12 C 0.9874(7) -0.0704(3) 0.9190(5) 0.0476(13) Uani 1 1 d .
H12 H 0.9813 -0.1183 0.8648 0.057 Uiso 1 1 calc R
C13 C 0.7445(6) 0.0439(3) 0.6035(5) 0.0421(12) Uani 1 1 d .
H13 H 0.7421 0.0739 0.6822 0.050 Uiso 1 1 calc R
C14 C 0.7075(6) -0.0426(3) 0.6025(5) 0.0404(12) Uani 1 1 d .
C15 C 0.7140(6) -0.0856(3) 0.4837(6) 0.0486(13) Uani 1 1 d .
H15 H 0.6881 -0.1434 0.4776 0.058 Uiso 1 1 calc R
C16 C 0.7584(7) -0.0428(4) 0.3761(6) 0.0545(15) Uani 1 1 d .
H16 H 0.7669 -0.0715 0.2971 0.065 Uiso 1 1 calc R
C17 C 0.7906(7) 0.0435(4) 0.3858(5) 0.0511(14) Uani 1 1 d .
H17 H 0.8183 0.0726 0.3115 0.061 Uiso 1 1 calc R

loop_
_atom_site_aniso_label
_atom_site_aniso_U_11
_atom_site_aniso_U_22
_atom_site_aniso_U_33
_atom_site_aniso_U_23
_atom_site_aniso_U_13
_atom_site_aniso_U_12
Pb1 0.03535(15) 0.04627(17) 0.02316(15) 0.000 0.00530(10) 0.000
N1 0.056(3) 0.039(3) 0.060(3) 0.002(2) 0.001(2) -0.007(2)
N2 0.041(2) 0.045(3) 0.038(3) 0.000(2) 0.0069(19) 0.0023(18)
O1 0.044(2) 0.052(3) 0.022(2) 0.000 0.006(2) 0.000
O2 0.036(3) 0.112(5) 0.027(3) 0.000 0.005(2) 0.000
O3 0.042(2) 0.054(3) 0.020(2) 0.000 0.008(2) 0.000
O4 0.041(3) 0.092(4) 0.024(3) 0.000 0.003(2) 0.000
C1 0.041(4) 0.034(4) 0.020(4) 0.000 0.008(3) 0.000
C2 0.039(4) 0.034(4) 0.025(4) 0.000 0.007(3) 0.000
C3 0.041(3) 0.030(3) 0.019(3) 0.000 0.004(3) 0.000
C4 0.038(3) 0.023(3) 0.027(4) 0.000 0.007(3) 0.000
C5 0.039(3) 0.030(3) 0.023(3) 0.000 0.004(3) 0.000
C6 0.042(4) 0.044(4) 0.028(4) 0.000 0.013(3) 0.000
C7 0.036(4) 0.065(5) 0.035(4) 0.000 0.007(3) 0.000
C8 0.046(4) 0.041(4) 0.026(4) 0.000 -0.001(3) 0.000
C9 0.048(3) 0.050(3) 0.051(3) 0.011(3) 0.014(2) 0.002(2)
C10 0.041(3) 0.031(3) 0.041(3) 0.008(2) 0.009(2) 0.004(2)
C11 0.043(3) 0.039(3) 0.057(3) 0.003(3) 0.010(2) 0.009(2)
C12 0.050(3) 0.040(3) 0.054(3) -0.004(3) 0.016(3) 0.001(2)
C13 0.038(3) 0.047(3) 0.041(3) -0.003(2) 0.004(2) 0.004(2)
C14 0.032(2) 0.041(3) 0.046(3) 0.001(2) -0.001(2) -0.001(2)
C15 0.038(3) 0.043(3) 0.062(4) -0.010(3) -0.003(2) 0.002(2)
C16 0.051(3) 0.057(4) 0.051(4) -0.017(3) -0.004(3) 0.008(3)
C17 0.049(3) 0.061(4) 0.043(3) 0.000(3) 0.008(2) 0.009(3)

loop_
_atom_type_symbol
_atom_type_description
_atom_type_scat_dispersion_real
_atom_type_scat_dispersion_imag
_atom_type_scat_source
C C 0.0033 0.0016 'International Tables Vol C Tables 4.2.6.8 and 6.1.1.4'
H H 0.0000 0.0000 'International Tables Vol C Tables 4.2.6.8 and 6.1.1.4'
N N 0.0061 0.0033 'International Tables Vol C Tables 4.2.6.8 and 6.1.1.4'
O O 0.0106 0.0060 'International Tables Vol C Tables 4.2.6.8 and 6.1.1.4'
Pb Pb -3.3944 10.1111 'International Tables Vol C Tables 4.2.6.8 and 6.1.1.4'

loop_
_geom_angle_atom_site_label_1
_geom_angle_atom_site_label_2
_geom_angle_atom_site_label_3
_geom_angle
_geom_angle_site_symmetry_1
_geom_angle_site_symmetry_3
O1 Pb1 O3 76.57(14) . 1_554
O1 Pb1 O2 52.07(14) . .
O3 Pb1 O2 128.64(14) 1_554 .
O1 Pb1 N2 81.39(8) . 4_565
O3 Pb1 N2 84.31(8) 1_554 4_565
O2 Pb1 N2 87.72(9) . 4_565
O1 Pb1 N2 81.39(9) . .
O3 Pb1 N2 84.31(8) 1_554 .
O2 Pb1 N2 87.72(9) . .
N2 Pb1 N2 161.16(16) 4_565 .
O1 Pb1 O4 126.65(14) . 1_554
O3 Pb1 O4 50.07(13) 1_554 1_554
O2 Pb1 O4 178.71(13) . 1_554
N2 Pb1 O4 92.07(9) 4_565 1_554
N2 Pb1 O4 92.07(9) . 1_554
C14 N1 C9 123.0(4) . .
C14 N1 H1 118.5 . .
C9 N1 H1 118.5 . .
C17 N2 C13 118.7(5) . .
C17 N2 Pb1 117.5(3) . .
C13 N2 Pb1 123.8(3) . .
C1 O1 Pb1 97.9(4) . .
C1 O2 Pb1 86.9(4) . .
C2 O3 Pb1 100.3(4) . 1_556
C2 O4 Pb1 87.4(4) . 1_556
O2 C1 O1 123.1(6) . .
O2 C1 C3 117.9(5) . .
O1 C1 C3 119.0(5) . .
O4 C2 O3 122.3(6) . .
O4 C2 C5 118.9(6) . .
O3 C2 C5 118.8(5) . .
C4 C3 C8 118.4(6) . .
C4 C3 C1 119.9(5) . .
C8 C3 C1 121.7(5) . .
C3 C4 C5 122.7(5) . .
C3 C4 H4 118.7 . .
C5 C4 H4 118.7 . .
C4 C5 C6 117.9(6) . .
C4 C5 C2 119.0(5) . .
C6 C5 C2 123.1(6) . .
C7 C6 C5 120.7(6) . .
C7 C6 H6 119.7 . .
C5 C6 H6 119.7 . .
C6 C7 C8 120.4(6) . .
C6 C7 H7 119.8 . .
C8 C7 H7 119.8 . .
C7 C8 C3 119.9(6) . .
C7 C8 H8 120.0 . .
C3 C8 H8 120.0 . .
N1 C9 C10 113.7(4) . .
N1 C9 H9A 108.8 . .
C10 C9 H9A 108.8 . .
N1 C9 H9B 108.8 . .
C10 C9 H9B 108.8 . .
H9A C9 H9B 107.7 . .
C12 C10 C11 117.4(4) . .
C12 C10 C9 122.1(4) . .
C11 C10 C9 120.5(4) . .
C12 C11 C10 122.1(5) 3_757 .
C12 C11 H11 118.9 3_757 .
C10 C11 H11 118.9 . .
C11 C12 C10 120.5(5) 3_757 .
C11 C12 H12 119.7 3_757 .
C10 C12 H12 119.7 . .
N2 C13 C14 123.2(5) . .
N2 C13 H13 118.4 . .
C14 C13 H13 118.4 . .
N1 C14 C15 120.9(5) . .
N1 C14 C13 122.2(5) . .
C15 C14 C13 116.9(5) . .
C16 C15 C14 119.8(5) . .
C16 C15 H15 120.1 . .
C14 C15 H15 120.1 . .
C15 C16 C17 119.3(5) . .
C15 C16 H16 120.4 . .
C17 C16 H16 120.4 . .
N2 C17 C16 122.1(5) . .
N2 C17 H17 119.0 . .
C16 C17 H17 119.0 . .

loop_
_geom_bond_atom_site_label_1
_geom_bond_atom_site_label_2
_geom_bond_distance
_geom_bond_site_symmetry_2
Pb1 O1 2.369(4) .
Pb1 O3 2.433(4) 1_554
Pb1 O2 2.607(5) .
Pb1 N2 2.620(4) 4_565
Pb1 N2 2.620(4) .
Pb1 O4 2.718(4) 1_554
N1 C14 1.377(6) .
N1 C9 1.433(6) .
N1 H1 0.8600 .
N2 C17 1.322(6) .
N2 C13 1.332(6) .
O1 C1 1.251(7) .
O2 C1 1.244(7) .
O3 C2 1.267(7) .
O3 Pb1 2.433(4) 1_556
O4 C2 1.240(7) .
O4 Pb1 2.718(4) 1_556
C1 C3 1.505(8) .
C2 C5 1.487(8) .
C3 C4 1.378(8) .
C3 C8 1.390(8) .
C4 C5 1.380(8) .
C4 H4 0.9300 .
C5 C6 1.390(8) .
C6 C7 1.373(9) .
C6 H6 0.9300 .
C7 C8 1.387(9) .
C7 H7 0.9300 .
C8 H8 0.9300 .
C9 C10 1.507(6) .
C9 H9A 0.9700 .
C9 H9B 0.9700 .
C10 C12 1.382(6) .
C10 C11 1.382(7) .
C11 C12 1.377(6) 3_757
C11 H11 0.9300 .
C12 C11 1.377(6) 3_757
C12 H12 0.9300 .
C13 C14 1.390(6) .
C13 H13 0.9300 .
C14 C15 1.389(7) .
C15 C16 1.363(7) .
C15 H15 0.9300 .
C16 C17 1.381(7) .
C16 H16 0.9300 .
C17 H17 0.9300 .
